data_4332241
loop_
_publ_author_name
'Oakes, Daniel C. H.'
'Gibson, Vernon C.'
'White, Andrew J. P.'
'Williams, David J.'

_publ_section_title
;
 Highly Active Titanium-Based Olefin Polymerization Catalysts Supported by
 Bidentate Phenoxyamide Ligands
;
_journal_issue 9
_journal_name_full 'Inorganic Chemistry'
_journal_page_first 3476
_journal_page_last 3477
_journal_paper_doi 10.1021/ic060146k
_journal_volume 45
_journal_year 2006
_chemical_formula_sum 'C25 H36 Cl2 F5 N3 O Ti'
_chemical_formula_weight 608.37
_chemical_name_systematic
; 
 ? 
;
_space_group_IT_number 19
_symmetry_cell_setting orthorhombic
_symmetry_space_group_name_Hall 'P 2ac 2ab'
_symmetry_space_group_name_H-M 'P 21 21 21'
_atom_sites_solution_hydrogens geom
_atom_sites_solution_primary direct
_atom_sites_solution_secondary difmap
_audit_creation_method SHELXL-97
_cell_angle_alpha 90.00
_cell_angle_beta 90.00
_cell_angle_gamma 90.00
_cell_formula_units_Z 4
_cell_length_a 10.7096(11)
_cell_length_b 16.0538(17)
_cell_length_c 17.4258(19)
_cell_measurement_reflns_used 28
_cell_measurement_temperature 203(2)
_cell_measurement_theta_max 12.50
_cell_measurement_theta_min 3.95
_cell_volume 2996.0(5)
_computing_cell_refinement 'Bruker XSCANS'
_computing_data_collection 'Bruker XSCANS'
_computing_data_reduction 'Bruker SHELXTL'
_computing_molecular_graphics 'Bruker SHELXTL'
_computing_publication_material 'Bruker SHELXTL'
_computing_structure_refinement 'SHELXL-97 (Sheldrick, 1997)'
_computing_structure_solution 'SHELXS-97 (Sheldrick, 1990)'
_diffrn_ambient_temperature 203(2)
_diffrn_measured_fraction_theta_full 0.998
_diffrn_measured_fraction_theta_max 0.998
_diffrn_measurement_device_type 'Bruker P4'
_diffrn_measurement_method '\w scans'
_diffrn_radiation_monochromator graphite
_diffrn_radiation_source 'fine-focus sealed tube'
_diffrn_radiation_type MoK\a
_diffrn_radiation_wavelength 0.71073
_diffrn_reflns_av_R_equivalents 0.0000
_diffrn_reflns_av_sigmaI/netI 0.0650
_diffrn_reflns_limit_h_max 12
_diffrn_reflns_limit_h_min 0
_diffrn_reflns_limit_k_max 19
_diffrn_reflns_limit_k_min 0
_diffrn_reflns_limit_l_max 20
_diffrn_reflns_limit_l_min 0
_diffrn_reflns_number 2968
_diffrn_reflns_theta_full 25.00
_diffrn_reflns_theta_max 25.00
_diffrn_reflns_theta_min 2.29
_diffrn_standards_decay_% 11.97
_diffrn_standards_interval_count 97
_diffrn_standards_number 3
_exptl_absorpt_coefficient_mu 0.517
_exptl_absorpt_correction_T_max 0.6981
_exptl_absorpt_correction_T_min 0.6494
_exptl_absorpt_correction_type psi-scan
_exptl_crystal_colour Orange/red
_exptl_crystal_density_diffrn 1.349
_exptl_crystal_density_method 'not measured'
_exptl_crystal_description blocks
_exptl_crystal_F_000 1264
_exptl_crystal_size_max 0.57
_exptl_crystal_size_mid 0.57
_exptl_crystal_size_min 0.47
_refine_diff_density_max 0.308
_refine_diff_density_min -0.288
_refine_diff_density_rms 0.057
_refine_ls_abs_structure_details 'Flack H D (1983), Acta Cryst. A39, 876-881'
_refine_ls_abs_structure_Flack -0.07(6)
_refine_ls_extinction_coef 0.0017(7)
_refine_ls_extinction_expression Fc^*^=kFc[1+0.001xFc^2^\l^3^/sin(2\q)]^-1/4^
_refine_ls_extinction_method SHELXL
_refine_ls_goodness_of_fit_ref 1.021
_refine_ls_hydrogen_treatment mixed
_refine_ls_matrix_type full
_refine_ls_number_parameters 343
_refine_ls_number_reflns 2968
_refine_ls_number_restraints 2
_refine_ls_restrained_S_all 1.020
_refine_ls_R_factor_all 0.0667
_refine_ls_R_factor_gt 0.0470
_refine_ls_shift/su_max 0.000
_refine_ls_shift/su_mean 0.000
_refine_ls_structure_factor_coef Fsqd
_refine_ls_weighting_details 'calc w=1/[\s^2^(Fo^2^)+(0.0453P)^2^+0.3096P] where P=(Fo^2^+2Fc^2^)/3'
_refine_ls_weighting_scheme calc
_refine_ls_wR_factor_gt 0.1005
_refine_ls_wR_factor_ref 0.1083
_reflns_number_gt 2376
_reflns_number_total 2968
_reflns_threshold_expression >2sigma(I)
_cod_data_source_file ic060146ksup1.cif
_cod_data_source_block Compound_8
_cod_depositor_comments
;
The following automatic conversions were performed:

'_symmetry_cell_setting' value 'Orthorhombic' changed to
'orthorhombic' according to
/home/saulius/struct/CIF-dictionaries/cif_core.dic dictionary named
'cif_core.dic' version 2.4.2 from 2011-04-26.

Automatic conversion script
Id: cif_fix_values 1891 2012-01-12 08:04:46Z andrius 
;
_cod_original_sg_symbol_H-M P2(1)2(1)2(1)
_cod_database_code 4332241

loop_
_symmetry_equiv_pos_as_xyz
'x, y, z'
'-x+1/2, -y, z+1/2'
'-x, y+1/2, -z+1/2'
'x+1/2, -y+1/2, -z'

loop_
_atom_site_label
_atom_site_type_symbol
_atom_site_fract_x
_atom_site_fract_y
_atom_site_fract_z
_atom_site_U_iso_or_equiv
_atom_site_adp_type
_atom_site_occupancy
_atom_site_symmetry_multiplicity
_atom_site_calc_flag
_atom_site_refinement_flags
Ti Ti 0.43489(8) 0.53616(5) 0.24835(6) 0.0320(2) Uani 1 1 d .
Cl1 Cl 0.36094(16) 0.67555(8) 0.24452(12) 0.0544(4) Uani 1 1 d .
Cl2 Cl 0.59012(15) 0.56819(9) 0.34123(9) 0.0447(4) Uani 1 1 d .
O1 O 0.3149(4) 0.5035(2) 0.1822(2) 0.0335(9) Uani 1 1 d .
C1 C 0.2605(5) 0.4358(3) 0.1507(3) 0.0298(11) Uani 1 1 d .
C2 C 0.1436(5) 0.4408(3) 0.1140(3) 0.0302(11) Uani 1 1 d .
C3 C 0.0942(5) 0.3665(3) 0.0876(3) 0.0302(11) Uani 1 1 d .
H3A H 0.0168 0.3682 0.0623 0.036 Uiso 1 1 calc R
C4 C 0.1523(5) 0.2892(3) 0.0962(3) 0.0311(11) Uani 1 1 d .
C5 C 0.2684(5) 0.2883(3) 0.1315(3) 0.0298(11) Uani 1 1 d .
H5A H 0.3103 0.2372 0.1374 0.036 Uiso 1 1 calc R
C6 C 0.3243(5) 0.3601(3) 0.1584(3) 0.0287(10) Uani 1 1 d .
C7 C 0.4545(5) 0.3542(3) 0.1908(3) 0.0394(13) Uani 1 1 d .
H7A H 0.4616 0.3008 0.2176 0.047 Uiso 1 1 calc R
H7B H 0.5130 0.3528 0.1476 0.047 Uiso 1 1 calc R
N7 N 0.4964(4) 0.4209(2) 0.2445(3) 0.0300(8) Uani 1 1 d .
C8 C 0.6022(5) 0.3908(3) 0.2863(3) 0.0335(12) Uani 1 1 d .
C9 C 0.7218(5) 0.3894(3) 0.2542(5) 0.0491(15) Uani 1 1 d .
F9 F 0.7394(4) 0.4172(3) 0.1820(3) 0.0728(13) Uani 1 1 d .
C10 C 0.8249(6) 0.3611(5) 0.2943(5) 0.062(2) Uani 1 1 d .
F10 F 0.9377(4) 0.3613(3) 0.2616(4) 0.1031(19) Uani 1 1 d .
C11 C 0.8112(7) 0.3323(4) 0.3667(5) 0.062(2) Uani 1 1 d .
F11 F 0.9092(5) 0.3043(3) 0.4066(3) 0.0953(19) Uani 1 1 d .
C12 C 0.6942(8) 0.3300(4) 0.4000(4) 0.057(2) Uani 1 1 d .
F12 F 0.6773(5) 0.2983(3) 0.4706(2) 0.0881(17) Uani 1 1 d .
C13 C 0.5914(6) 0.3581(3) 0.3597(3) 0.0435(14) Uani 1 1 d .
F13 F 0.4780(4) 0.3552(3) 0.3921(2) 0.0602(11) Uani 1 1 d .
C14 C 0.0766(5) 0.5246(3) 0.1035(3) 0.0356(12) Uani 1 1 d .
C15 C 0.1600(6) 0.5876(4) 0.0613(4) 0.0456(15) Uani 1 1 d .
H15A H 0.1805 0.5662 0.0108 0.068 Uiso 1 1 calc R
H15B H 0.2361 0.5963 0.0903 0.068 Uiso 1 1 calc R
H15C H 0.1159 0.6401 0.0561 0.068 Uiso 1 1 calc R
C16 C 0.0392(6) 0.5622(4) 0.1822(3) 0.0508(16) Uani 1 1 d .
H16A H -0.0156 0.5238 0.2089 0.076 Uiso 1 1 calc R
H16B H -0.0039 0.6146 0.1742 0.076 Uiso 1 1 calc R
H16C H 0.1136 0.5716 0.2127 0.076 Uiso 1 1 calc R
C17 C -0.0461(6) 0.5137(4) 0.0569(4) 0.0469(15) Uani 1 1 d .
H17A H -0.1004 0.4746 0.0831 0.070 Uiso 1 1 calc R
H17B H -0.0266 0.4925 0.0061 0.070 Uiso 1 1 calc R
H17C H -0.0880 0.5670 0.0523 0.070 Uiso 1 1 calc R
C18 C 0.0926(5) 0.2076(3) 0.0687(3) 0.0373(13) Uani 1 1 d .
C19 C -0.0320(6) 0.2215(4) 0.0282(4) 0.0515(17) Uani 1 1 d .
H19A H -0.0197 0.2578 -0.0156 0.077 Uiso 1 1 calc R
H19B H -0.0905 0.2471 0.0636 0.077 Uiso 1 1 calc R
H19C H -0.0650 0.1684 0.0110 0.077 Uiso 1 1 calc R
C20 C 0.1803(6) 0.1629(4) 0.0118(4) 0.0504(16) Uani 1 1 d .
H20A H 0.1921 0.1975 -0.0333 0.076 Uiso 1 1 calc R
H20B H 0.1436 0.1102 -0.0033 0.076 Uiso 1 1 calc R
H20C H 0.2604 0.1530 0.0361 0.076 Uiso 1 1 calc R
C21 C 0.0720(6) 0.1502(4) 0.1383(4) 0.0499(15) Uani 1 1 d .
H21A H 0.0157 0.1769 0.1743 0.075 Uiso 1 1 calc R
H21B H 0.1514 0.1395 0.1632 0.075 Uiso 1 1 calc R
H21C H 0.0359 0.0980 0.1212 0.075 Uiso 1 1 calc R
N22 N 0.5697(7) 0.5749(4) 0.1565(4) 0.0628(17) Uani 1 1 d D
H22 H 0.633(9) 0.538(7) 0.160(10) 0.25(8) Uiso 1 1 d D
C23 C 0.5292(9) 0.5583(7) 0.0781(4) 0.095(3) Uani 1 1 d .
H23A H 0.5947 0.5744 0.0427 0.143 Uiso 1 1 calc R
H23B H 0.4543 0.5901 0.0673 0.143 Uiso 1 1 calc R
H23C H 0.5117 0.4994 0.0723 0.143 Uiso 1 1 calc R
C24 C 0.6445(9) 0.6493(5) 0.1642(5) 0.088(3) Uani 1 1 d .
H24A H 0.7026 0.6529 0.1217 0.132 Uiso 1 1 calc R
H24B H 0.6905 0.6472 0.2121 0.132 Uiso 1 1 calc R
H24C H 0.5905 0.6978 0.1641 0.132 Uiso 1 1 calc R
N25 N 0.3190(5) 0.5090(3) 0.3518(3) 0.0369(11) Uani 1 1 d D
H25 H 0.380(4) 0.485(3) 0.380(3) 0.043(17) Uiso 1 1 d D
C26 C 0.2733(7) 0.5804(4) 0.3974(4) 0.0588(18) Uani 1 1 d .
H26A H 0.2311 0.5601 0.4430 0.088 Uiso 1 1 calc R
H26B H 0.2155 0.6130 0.3669 0.088 Uiso 1 1 calc R
H26C H 0.3435 0.6150 0.4124 0.088 Uiso 1 1 calc R
C27 C 0.2188(6) 0.4466(4) 0.3412(4) 0.0523(17) Uani 1 1 d .
H27A H 0.1770 0.4369 0.3898 0.078 Uiso 1 1 calc R
H27B H 0.2547 0.3949 0.3228 0.078 Uiso 1 1 calc R
H27C H 0.1589 0.4672 0.3040 0.078 Uiso 1 1 calc R

loop_
_atom_site_aniso_label
_atom_site_aniso_U_11
_atom_site_aniso_U_22
_atom_site_aniso_U_33
_atom_site_aniso_U_23
_atom_site_aniso_U_13
_atom_site_aniso_U_12
Ti 0.0391(5) 0.0233(4) 0.0334(4) -0.0007(5) -0.0051(5) -0.0021(4)
Cl1 0.0714(10) 0.0239(5) 0.0678(10) -0.0003(8) -0.0188(10) 0.0014(6)
Cl2 0.0449(8) 0.0340(6) 0.0552(9) -0.0070(7) -0.0146(7) -0.0052(7)
O1 0.044(2) 0.0254(17) 0.0315(19) -0.0010(15) -0.0071(18) 0.0036(17)
C1 0.038(3) 0.025(2) 0.026(2) 0.000(2) -0.001(2) -0.001(2)
C2 0.032(3) 0.040(3) 0.019(2) 0.002(2) 0.000(2) 0.006(2)
C3 0.028(3) 0.038(3) 0.024(2) 0.003(2) -0.004(2) 0.000(2)
C4 0.034(3) 0.035(3) 0.025(2) 0.002(2) 0.000(2) -0.001(2)
C5 0.035(3) 0.025(2) 0.028(2) 0.004(2) -0.004(2) 0.005(2)
C6 0.029(3) 0.033(2) 0.024(2) 0.000(2) 0.000(2) -0.002(2)
C7 0.044(3) 0.034(3) 0.041(3) -0.014(2) -0.006(3) 0.007(2)
N7 0.034(2) 0.0289(18) 0.027(2) -0.008(2) -0.004(2) -0.0005(17)
C8 0.035(3) 0.027(2) 0.038(3) -0.002(2) -0.014(3) -0.002(2)
C9 0.038(3) 0.040(3) 0.070(4) 0.016(4) -0.010(4) -0.003(2)
F9 0.047(2) 0.084(3) 0.087(3) 0.031(3) 0.019(2) 0.004(2)
C10 0.033(3) 0.057(4) 0.098(6) 0.003(4) -0.017(4) -0.003(3)
F10 0.035(2) 0.101(3) 0.173(6) 0.046(4) -0.011(3) -0.003(2)
C11 0.051(4) 0.048(4) 0.086(6) -0.015(4) -0.037(4) 0.009(3)
F11 0.079(3) 0.076(3) 0.131(4) -0.004(3) -0.070(3) 0.018(3)
C12 0.094(6) 0.038(3) 0.039(3) -0.007(3) -0.026(4) 0.020(4)
F12 0.135(5) 0.088(3) 0.041(2) 0.000(2) -0.019(3) 0.054(3)
C13 0.058(4) 0.030(3) 0.042(3) -0.008(2) -0.010(3) 0.009(3)
F13 0.071(3) 0.069(3) 0.041(2) 0.0107(19) 0.0138(19) 0.031(2)
C14 0.041(3) 0.036(3) 0.030(2) -0.003(2) -0.002(3) 0.008(3)
C15 0.051(3) 0.039(3) 0.046(3) 0.007(3) -0.008(3) 0.003(3)
C16 0.062(4) 0.051(3) 0.039(3) -0.008(3) -0.006(3) 0.026(3)
C17 0.044(3) 0.046(3) 0.051(3) 0.003(3) -0.012(3) 0.013(3)
C18 0.032(3) 0.038(3) 0.041(3) -0.002(2) -0.008(3) -0.014(2)
C19 0.043(4) 0.052(4) 0.060(4) 0.008(3) -0.018(3) -0.015(3)
C20 0.052(4) 0.043(3) 0.056(4) -0.018(3) -0.009(3) -0.011(3)
C21 0.043(3) 0.046(3) 0.061(4) 0.013(3) -0.009(3) -0.016(3)
N22 0.083(5) 0.057(3) 0.048(3) 0.005(3) 0.013(4) -0.027(4)
C23 0.087(6) 0.141(10) 0.057(5) 0.002(6) 0.023(5) -0.021(7)
C24 0.094(7) 0.073(5) 0.097(7) 0.003(5) 0.031(6) -0.033(5)
N25 0.038(3) 0.037(2) 0.035(2) -0.004(2) -0.005(2) 0.004(2)
C26 0.071(5) 0.058(4) 0.047(4) -0.008(3) 0.012(4) 0.016(4)
C27 0.046(3) 0.073(5) 0.038(3) 0.009(3) -0.006(3) -0.010(3)

loop_
_atom_type_symbol
_atom_type_description
_atom_type_scat_dispersion_real
_atom_type_scat_dispersion_imag
_atom_type_scat_source
C C 0.0033 0.0016 'International Tables Vol C Tables 4.2.6.8 and 6.1.1.4'
H H 0.0000 0.0000 'International Tables Vol C Tables 4.2.6.8 and 6.1.1.4'
N N 0.0061 0.0033 'International Tables Vol C Tables 4.2.6.8 and 6.1.1.4'
O O 0.0106 0.0060 'International Tables Vol C Tables 4.2.6.8 and 6.1.1.4'
F F 0.0171 0.0103 'International Tables Vol C Tables 4.2.6.8 and 6.1.1.4'
Cl Cl 0.1484 0.1585 'International Tables Vol C Tables 4.2.6.8 and 6.1.1.4'
Ti Ti 0.2776 0.4457 'International Tables Vol C Tables 4.2.6.8 and 6.1.1.4'

loop_
_geom_angle_atom_site_label_1
_geom_angle_atom_site_label_2
_geom_angle_atom_site_label_3
_geom_angle
O1 Ti N7 86.75(17)
O1 Ti N25 93.63(17)
N7 Ti N25 91.73(19)
O1 Ti N22 94.7(2)
N7 Ti N22 91.2(2)
N25 Ti N22 171.3(2)
O1 Ti Cl1 91.04(12)
N7 Ti Cl1 176.42(16)
N25 Ti Cl1 91.23(14)
N22 Ti Cl1 86.2(2)
O1 Ti Cl2 175.07(13)
N7 Ti Cl2 89.58(14)
N25 Ti Cl2 83.18(14)
N22 Ti Cl2 88.63(18)
Cl1 Ti Cl2 92.78(6)
C1 O1 Ti 143.2(3)
O1 C1 C6 116.7(4)
O1 C1 C2 121.5(5)
C6 C1 C2 121.8(5)
C3 C2 C1 116.2(5)
C3 C2 C14 122.5(5)
C1 C2 C14 121.3(5)
C2 C3 C4 124.1(5)
C5 C4 C3 117.1(5)
C5 C4 C18 120.2(5)
C3 C4 C18 122.7(5)
C6 C5 C4 122.0(5)
C5 C6 C1 118.7(5)
C5 C6 C7 118.4(5)
C1 C6 C7 122.8(5)
N7 C7 C6 118.0(4)
C8 N7 C7 108.4(4)
C8 N7 Ti 124.5(3)
C7 N7 Ti 126.6(4)
C13 C8 C9 116.0(6)
C13 C8 N7 122.1(6)
C9 C8 N7 121.8(5)
F9 C9 C10 117.9(6)
F9 C9 C8 119.7(5)
C10 C9 C8 122.3(7)
F10 C10 C11 119.8(7)
F10 C10 C9 120.4(7)
C11 C10 C9 119.8(7)
F11 C11 C10 121.0(8)
F11 C11 C12 119.0(8)
C10 C11 C12 120.0(6)
F12 C12 C11 121.2(7)
F12 C12 C13 118.8(8)
C11 C12 C13 120.0(6)
F13 C13 C12 119.8(6)
F13 C13 C8 118.5(6)
C12 C13 C8 121.7(7)
C15 C14 C2 111.2(5)
C15 C14 C16 108.5(5)
C2 C14 C16 110.8(4)
C15 C14 C17 108.4(5)
C2 C14 C17 111.0(4)
C16 C14 C17 106.7(5)
C19 C18 C4 112.6(5)
C19 C18 C21 109.1(5)
C4 C18 C21 109.0(4)
C19 C18 C20 107.6(5)
C4 C18 C20 110.1(4)
C21 C18 C20 108.4(5)
C24 N22 C23 113.8(7)
C24 N22 Ti 121.2(5)
C23 N22 Ti 115.3(5)
C26 N25 C27 110.6(5)
C26 N25 Ti 117.8(4)
C27 N25 Ti 115.8(4)

loop_
_geom_bond_atom_site_label_1
_geom_bond_atom_site_label_2
_geom_bond_distance
Ti O1 1.805(4)
Ti N7 1.965(4)
Ti N25 2.232(5)
Ti N22 2.243(6)
Ti Cl1 2.3747(15)
Ti Cl2 2.3766(18)
O1 C1 1.350(6)
C1 C6 1.400(7)
C1 C2 1.407(7)
C2 C3 1.383(7)
C2 C14 1.537(7)
C3 C4 1.396(7)
C4 C5 1.387(7)
C4 C18 1.534(7)
C5 C6 1.381(7)
C6 C7 1.507(7)
C7 N7 1.491(6)
N7 C8 1.431(7)
C8 C13 1.388(8)
C8 C9 1.398(8)
C9 F9 1.348(9)
C9 C10 1.383(9)
C10 F10 1.335(9)
C10 C11 1.352(11)
C11 F11 1.337(8)
C11 C12 1.381(11)
C12 F12 1.343(8)
C12 C13 1.382(9)
C13 F13 1.339(8)
C14 C15 1.536(8)
C14 C16 1.551(7)
C14 C17 1.555(8)
C18 C19 1.526(8)
C18 C21 1.538(8)
C18 C20 1.544(8)
N22 C24 1.445(9)
N22 C23 1.457(10)
N25 C26 1.478(7)
N25 C27 1.479(7)
